data_4336078
loop_
_publ_author_name
'Andrew C. Behrle'
'Charles L. Barnes'
'Nikolas Kaltsoyannis'
'Justin R. Walensky'

_publ_section_title
;
 Systematic Investigation of Thorium(IV)- and Uranium(IV)-Ligand Bonding
 in Dithiophosphonate, Thioselenophosphinate, and Diselenophosphonate
 Complexes
;
_journal_name_full 'Inorganic Chemistry'
_journal_page_first 10623
_journal_page_last 10631
_journal_paper_doi 10.1021/ic401642a
_journal_volume 52
_journal_year 2013
_chemical_formula_sum 'C28 H32 O4 P4 Se8 Th'
_chemical_formula_weight 1420.14
_chemical_name_systematic
; 
 ? 
;
_space_group_IT_number 88
_symmetry_cell_setting tetragonal
_symmetry_Int_Tables_number 88
_symmetry_space_group_name_Hall '-I 4ad'
_symmetry_space_group_name_H-M 'I 41/a :2'
_atom_sites_solution_hydrogens geom
_atom_sites_solution_primary direct
_atom_sites_solution_secondary difmap
_audit_creation_method SHELXL-97
_cell_angle_alpha 90.00
_cell_angle_beta 90.00
_cell_angle_gamma 90.00
_cell_formula_units_Z 4
_cell_length_a 19.1065(4)
_cell_length_b 19.1065(4)
_cell_length_c 10.8977(3)
_cell_measurement_temperature 100(2)
_cell_volume 3978.30(16)
_computing_cell_refinement 'APEX2 (Bruker AXS, 2008)'
_computing_data_collection 'APEX2 (Bruker AXS, 2008)'
_computing_data_reduction 'APEX2 (Bruker AXS, 2008)'
_computing_molecular_graphics 'X-SEED, Barbour, 2001'
_computing_publication_material 'CIFTAB (Sheldrick, 1997)'
_computing_structure_refinement 'SHELXL-97 (Sheldrick, 1997)'
_computing_structure_solution 'SHELXS-97 (Sheldrick, 1990)'
_diffrn_ambient_temperature 100(2)
_diffrn_measured_fraction_theta_full 0.993
_diffrn_measured_fraction_theta_max 0.993
_diffrn_measurement_device_type 'Bruker ApexII CCD area detector'
_diffrn_measurement_method 'omega and phi scans'
_diffrn_radiation_monochromator 'Incoatec Cu Helios multi-layer optics'
_diffrn_radiation_source 'micro-focus tube'
_diffrn_radiation_type CuK\a
_diffrn_radiation_wavelength 1.54178
_diffrn_reflns_av_R_equivalents 0.0249
_diffrn_reflns_av_sigmaI/netI 0.0107
_diffrn_reflns_limit_h_max 22
_diffrn_reflns_limit_h_min -23
_diffrn_reflns_limit_k_max 22
_diffrn_reflns_limit_k_min -23
_diffrn_reflns_limit_l_max 13
_diffrn_reflns_limit_l_min -12
_diffrn_reflns_number 22490
_diffrn_reflns_theta_full 71.74
_diffrn_reflns_theta_max 71.74
_diffrn_reflns_theta_min 4.63
_exptl_absorpt_coefficient_mu 22.248
_exptl_absorpt_correction_T_max 0.4025
_exptl_absorpt_correction_T_min 0.2691
_exptl_absorpt_correction_type multi-scan
_exptl_absorpt_process_details
;
 Data were corrected for decay and absorption using the program SADABS 
 (Sheldrick, G. M. (2003). SADABS. Version 2.10. University of
 G\"ottingen, Germany).
;
_exptl_crystal_density_diffrn 2.371
_exptl_crystal_F_000 2616
_exptl_crystal_size_max 0.08
_exptl_crystal_size_mid 0.08
_exptl_crystal_size_min 0.05
_refine_diff_density_max 2.344
_refine_diff_density_min -0.489
_refine_diff_density_rms 0.138
_refine_ls_extinction_method none
_refine_ls_goodness_of_fit_ref 1.083
_refine_ls_hydrogen_treatment constr
_refine_ls_matrix_type full
_refine_ls_number_parameters 103
_refine_ls_number_reflns 1935
_refine_ls_number_restraints 31
_refine_ls_restrained_S_all 1.075
_refine_ls_R_factor_all 0.0248
_refine_ls_R_factor_gt 0.0238
_refine_ls_shift/su_max 0.001
_refine_ls_shift/su_mean 0.000
_refine_ls_structure_factor_coef Fsqd
_refine_ls_weighting_details 'calc w=1/[\s^2^(Fo^2^)+(0.0398P)^2^+18.1903P] where P=(Fo^2^+2Fc^2^)/3'
_refine_ls_weighting_scheme calc
_refine_ls_wR_factor_gt 0.0637
_refine_ls_wR_factor_ref 0.0653
_reflns_number_gt 1877
_reflns_number_total 1935
_reflns_threshold_expression >2sigma(I)
_cod_data_source_file ic401642a_si_002.cif
_cod_data_source_block u:\walens~2\andrew~1\th_se2~1\selma
_cod_original_sg_symbol_H-M 'I 41/a'
_cod_database_code 4336078

loop_
_symmetry_equiv_pos_as_xyz
'x, y, z'
'-y+3/4, x+1/4, z+1/4'
'-x, -y+1/2, z'
'y+1/4, -x+1/4, z+1/4'
'x+1/2, y+1/2, z+1/2'
'-y+5/4, x+3/4, z+3/4'
'-x+1/2, -y+1, z+1/2'
'y+3/4, -x+3/4, z+3/4'
'-x, -y, -z'
'y-3/4, -x-1/4, -z-1/4'
'x, y-1/2, -z'
'-y-1/4, x-1/4, -z-1/4'
'-x+1/2, -y+1/2, -z+1/2'
'y-1/4, -x+1/4, -z+1/4'
'x+1/2, y, -z+1/2'
'-y+1/4, x+1/4, -z+1/4'

loop_
_atom_site_label
_atom_site_type_symbol
_atom_site_fract_x
_atom_site_fract_y
_atom_site_fract_z
_atom_site_U_iso_or_equiv
_atom_site_adp_type
_atom_site_occupancy
_atom_site_symmetry_multiplicity
_atom_site_calc_flag
_atom_site_refinement_flags
Th1 Th 0.5000 0.2500 0.3750 0.02407(10) Uani 1 4 d SU
Se1 Se 0.53340(2) 0.32845(2) 0.13934(4) 0.03058(13) Uani 1 1 d U
Se2 Se 0.54027(2) 0.39785(2) 0.43947(4) 0.03220(13) Uani 1 1 d U
P1 P 0.54677(5) 0.42152(5) 0.24659(10) 0.0297(2) Uani 1 1 d U
O1 O 0.61942(16) 0.46027(15) 0.2161(3) 0.0392(7) Uani 1 1 d U
C1 C 0.4838(2) 0.4874(2) 0.2037(4) 0.0336(9) Uani 1 1 d U
C5 C 0.4440(3) 0.6063(2) 0.2053(5) 0.0454(11) Uani 1 1 d U
H5 H 0.4517 0.6531 0.2244 0.055 Uiso 1 1 calc R
C6 C 0.4942(2) 0.5566(2) 0.2357(5) 0.0397(10) Uani 1 1 d U
H6 H 0.5346 0.5699 0.2772 0.048 Uiso 1 1 calc R
C7 C 0.6836(2) 0.4229(3) 0.2393(6) 0.0512(13) Uani 1 1 d U
H7A H 0.6831 0.4049 0.3216 0.077 Uiso 1 1 calc R
H7B H 0.7226 0.4542 0.2297 0.077 Uiso 1 1 calc R
H7C H 0.6879 0.3849 0.1823 0.077 Uiso 1 1 calc R
C4 C 0.3831(3) 0.5869(3) 0.1473(5) 0.0485(12) Uani 1 1 d U
H4 H 0.3493 0.6203 0.1291 0.058 Uiso 1 1 calc R
C2 C 0.4224(3) 0.4679(3) 0.1430(6) 0.0528(14) Uani 1 1 d U
H2 H 0.4153 0.4214 0.1208 0.063 Uiso 1 1 calc R
C3 C 0.3722(3) 0.5179(3) 0.1161(5) 0.0573(15) Uani 1 1 d U
H3 H 0.3310 0.5048 0.0769 0.069 Uiso 1 1 calc R

loop_
_atom_site_aniso_label
_atom_site_aniso_U_11
_atom_site_aniso_U_22
_atom_site_aniso_U_33
_atom_site_aniso_U_23
_atom_site_aniso_U_13
_atom_site_aniso_U_12
Th1 0.01617(11) 0.01617(11) 0.03986(17) 0.000 0.000 0.000
Se1 0.0267(2) 0.0231(2) 0.0419(3) -0.00001(16) 0.00137(16) -0.00286(16)
Se2 0.0334(2) 0.0196(2) 0.0437(3) -0.00041(16) -0.00166(18) -0.00330(16)
P1 0.0246(5) 0.0198(4) 0.0449(6) 0.0009(4) 0.0020(4) -0.0028(4)
O1 0.0334(15) 0.0286(15) 0.0556(18) 0.0026(13) 0.0035(14) -0.0103(12)
C1 0.033(2) 0.0264(19) 0.041(2) 0.0047(16) 0.0037(17) 0.0020(16)
C5 0.054(3) 0.030(2) 0.052(3) -0.002(2) 0.005(2) 0.009(2)
C6 0.037(2) 0.032(2) 0.050(3) -0.0080(19) 0.0006(19) 0.0023(18)
C7 0.028(2) 0.040(3) 0.086(4) -0.011(3) 0.011(2) -0.0090(19)
C4 0.052(3) 0.043(3) 0.050(3) 0.007(2) -0.004(2) 0.019(2)
C2 0.045(3) 0.035(3) 0.078(4) -0.003(2) -0.018(3) 0.002(2)
C3 0.050(3) 0.050(3) 0.072(4) 0.000(3) -0.021(3) 0.009(3)

loop_
_atom_type_symbol
_atom_type_description
_atom_type_scat_dispersion_real
_atom_type_scat_dispersion_imag
_atom_type_scat_source
C C 0.0181 0.0091 'International Tables Vol C Tables 4.2.6.8 and 6.1.1.4'
H H 0.0000 0.0000 'International Tables Vol C Tables 4.2.6.8 and 6.1.1.4'
O O 0.0492 0.0322 'International Tables Vol C Tables 4.2.6.8 and 6.1.1.4'
P P 0.2955 0.4335 'International Tables Vol C Tables 4.2.6.8 and 6.1.1.4'
Se Se -0.7943 1.1372 'International Tables Vol C Tables 4.2.6.8 and 6.1.1.4'
Th Th -4.1491 12.3296 'International Tables Vol C Tables 4.2.6.8 and 6.1.1.4'

loop_
_geom_angle_atom_site_label_1
_geom_angle_atom_site_label_2
_geom_angle_atom_site_label_3
_geom_angle
_geom_angle_site_symmetry_1
_geom_angle_site_symmetry_3
Se2 Th1 Se2 93.121(4) 3_655 12_656
Se2 Th1 Se2 93.121(4) 3_655 10_666
Se2 Th1 Se2 153.011(18) 12_656 10_666
Se2 Th1 Se2 153.012(18) 3_655 .
Se2 Th1 Se2 93.122(4) 12_656 .
Se2 Th1 Se2 93.121(4) 10_666 .
Se2 Th1 Se1 135.484(12) 3_655 .
Se2 Th1 Se1 82.753(12) 12_656 .
Se2 Th1 Se1 74.457(12) 10_666 .
Se2 Th1 Se1 71.400(12) . .
Se2 Th1 Se1 74.457(12) 3_655 10_666
Se2 Th1 Se1 135.485(12) 12_656 10_666
Se2 Th1 Se1 71.399(12) 10_666 10_666
Se2 Th1 Se1 82.754(12) . 10_666
Se1 Th1 Se1 135.486(11) . 10_666
Se2 Th1 Se1 82.754(12) 3_655 12_656
Se2 Th1 Se1 71.399(12) 12_656 12_656
Se2 Th1 Se1 135.485(12) 10_666 12_656
Se2 Th1 Se1 74.458(12) . 12_656
Se1 Th1 Se1 135.486(11) . 12_656
Se1 Th1 Se1 64.777(16) 10_666 12_656
Se2 Th1 Se1 71.399(12) 3_655 3_655
Se2 Th1 Se1 74.457(12) 12_656 3_655
Se2 Th1 Se1 82.753(12) 10_666 3_655
Se2 Th1 Se1 135.485(12) . 3_655
Se1 Th1 Se1 64.776(16) . 3_655
Se1 Th1 Se1 135.485(11) 10_666 3_655
Se1 Th1 Se1 135.485(11) 12_656 3_655
P1 Se1 Th1 88.48(3) . .
P1 Se2 Th1 89.09(3) . .
O1 P1 C1 101.60(18) . .
O1 P1 Se1 111.85(13) . .
C1 P1 Se1 111.00(15) . .
O1 P1 Se2 110.38(13) . .
C1 P1 Se2 111.16(15) . .
Se1 P1 Se2 110.56(5) . .
C7 O1 P1 118.1(3) . .
C6 C1 C2 119.7(4) . .
C6 C1 P1 120.5(3) . .
C2 C1 P1 119.8(4) . .
C4 C5 C6 120.6(5) . .
C1 C6 C5 119.6(4) . .
C5 C4 C3 120.0(5) . .
C3 C2 C1 119.8(5) . .
C4 C3 C2 120.2(5) . .

loop_
_geom_bond_atom_site_label_1
_geom_bond_atom_site_label_2
_geom_bond_distance
_geom_bond_site_symmetry_2
Th1 Se2 3.0109(4) 3_655
Th1 Se2 3.0109(4) 12_656
Th1 Se2 3.0109(4) 10_666
Th1 Se2 3.0109(4) .
Th1 Se1 3.0413(4) .
Th1 Se1 3.0413(4) 10_666
Th1 Se1 3.0413(4) 12_656
Th1 Se1 3.0413(4) 3_655
Se1 P1 2.1433(11) .
Se2 P1 2.1536(12) .
P1 O1 1.608(3) .
P1 C1 1.803(4) .
O1 C7 1.442(6) .
C1 C6 1.382(6) .
C1 C2 1.397(7) .
C5 C4 1.375(8) .
C5 C6 1.389(7) .
C4 C3 1.377(8) .
C2 C3 1.385(8) .
